data_7002940
loop_
_publ_author_name
'Tremelling, Grant W.'
'Foxman, Bruce M.'
'Landee, Christopher P.'
'Turnbull, Mark M.'
'Willett, Roger D.'

_publ_section_title
;
 Transition metal complexes of 2-amino-3,5-dihalopyridines: Syntheses,
 structures and magnetic properties of (3,5-diCAPH)2CuX4 and
 (3,5-diBAPH)2CuX4
;
_journal_issue 47
_journal_name_full 'Dalton Transactions'
_journal_page_first 10518
_journal_page_last 10526
_journal_paper_doi 10.1039/b914392k
_journal_year 2009
_chemical_formula_sum 'C10 H10 Br8 Cu N4'
_chemical_formula_weight 889.04
_chemical_name_common 'bis(2-amino-3,5-dibromopyridinium) tetrabromocuprate'
_chemical_name_systematic
;
bis(2-amino-3,5-dibromopyridinium) tetrabromocuprate
;
_space_group_IT_number 14
_symmetry_cell_setting monoclinic
_symmetry_space_group_name_Hall '-P 2yn'
_symmetry_space_group_name_H-M 'P 1 21/n 1'
_atom_sites_solution_hydrogens geom
_atom_sites_solution_primary direct
_atom_sites_solution_secondary difmap
_audit_creation_method SHELXL-97
_cell_angle_alpha 90.00
_cell_angle_beta 107.096(2)
_cell_angle_gamma 90.00
_cell_formula_units_Z 4
_cell_length_a 11.5870(11)
_cell_length_b 11.5942(11)
_cell_length_c 16.5555(15)
_cell_measurement_reflns_used 6808
_cell_measurement_temperature 297(2)
_cell_measurement_theta_max 29.68
_cell_measurement_theta_min 2.06
_cell_volume 2125.8(3)
_computing_cell_refinement 'Bruker SAINT+ v. 6.36a'
_computing_data_collection 'Bruker SMART v. 5.626'
_computing_data_reduction 'Bruker SAINT+ v. 6.36a'
_computing_publication_material 'XCIF, Bruker SHELXTL v. 6.12'
_computing_structure_refinement 'SHELXL-97 (Sheldrick, 1997)'
_computing_structure_solution 'SHELXS-97 (Sheldrick, 1990)'
_diffrn_ambient_temperature 297(2)
_diffrn_detector_area_resol_mean 8.3
_diffrn_measured_fraction_theta_full 0.999
_diffrn_measured_fraction_theta_max 0.999
_diffrn_measurement_device_type 'Bruker/Siemens SMART APEX'
_diffrn_measurement_method '\w scans'
_diffrn_radiation_monochromator graphite
_diffrn_radiation_source 'fine-focus sealed tube'
_diffrn_radiation_type MoK\a
_diffrn_radiation_wavelength 0.71073
_diffrn_reflns_av_R_equivalents 0.0735
_diffrn_reflns_av_sigmaI/netI 0.0771
_diffrn_reflns_limit_h_max 13
_diffrn_reflns_limit_h_min -13
_diffrn_reflns_limit_k_max 11
_diffrn_reflns_limit_k_min -13
_diffrn_reflns_limit_l_max 19
_diffrn_reflns_limit_l_min -19
_diffrn_reflns_number 12243
_diffrn_reflns_theta_full 25.00
_diffrn_reflns_theta_max 25.00
_diffrn_reflns_theta_min 1.91
_diffrn_standards_decay_% <0.01
_diffrn_standards_number 0
_exptl_absorpt_coefficient_mu 16.065
_exptl_absorpt_correction_T_max 0.7394
_exptl_absorpt_correction_T_min 0.2487
_exptl_absorpt_correction_type empirical
_exptl_absorpt_process_details 'via SADABS'
_exptl_crystal_colour orange
_exptl_crystal_density_diffrn 2.778
_exptl_crystal_density_method 'not measured'
_exptl_crystal_description 'irregular block'
_exptl_crystal_F_000 1628
_exptl_crystal_size_max 0.12
_exptl_crystal_size_mid 0.08
_exptl_crystal_size_min 0.02
_refine_diff_density_max 0.656
_refine_diff_density_min -0.549
_refine_diff_density_rms 0.133
_refine_ls_extinction_method none
_refine_ls_goodness_of_fit_ref 0.908
_refine_ls_hydrogen_treatment mixed
_refine_ls_matrix_type full
_refine_ls_number_parameters 226
_refine_ls_number_reflns 3746
_refine_ls_number_restraints 0
_refine_ls_restrained_S_all 0.908
_refine_ls_R_factor_all 0.0874
_refine_ls_R_factor_gt 0.0377
_refine_ls_shift/su_max 0.000
_refine_ls_shift/su_mean 0.000
_refine_ls_structure_factor_coef Fsqd
_refine_ls_weighting_details 'calc w=1/[\s^2^(Fo^2^)+(0.0235P)^2^+0.0000P] where P=(Fo^2^+2Fc^2^)/3'
_refine_ls_weighting_scheme calc
_refine_ls_wR_factor_gt 0.0585
_refine_ls_wR_factor_ref 0.0703
_reflns_number_gt 2217
_reflns_number_total 3746
_reflns_threshold_expression >2sigma(I)
_cod_data_source_file b914392k.txt
_cod_data_source_block bt253
_cod_original_sg_symbol_H-M P2(1)/n
_cod_database_code 7002940

loop_
_symmetry_equiv_pos_as_xyz
'x, y, z'
'-x+1/2, y+1/2, -z+1/2'
'-x, -y, -z'
'x-1/2, -y-1/2, z-1/2'

loop_
_atom_site_label
_atom_site_type_symbol
_atom_site_fract_x
_atom_site_fract_y
_atom_site_fract_z
_atom_site_U_iso_or_equiv
_atom_site_adp_type
_atom_site_occupancy
_atom_site_symmetry_multiplicity
_atom_site_calc_flag
_atom_site_refinement_flags
_atom_site_disorder_assembly
_atom_site_disorder_group
Cu Cu 0.56253(8) 0.02913(8) 0.29618(6) 0.0408(3) Uani 1 1 d . . .
Br1 Br 0.66297(7) 0.17432(7) 0.39659(5) 0.0449(2) Uani 1 1 d . . .
Br2 Br 0.64397(7) 0.09201(7) 0.18587(5) 0.0475(2) Uani 1 1 d . . .
Br3 Br 0.37885(7) 0.02763(8) 0.33596(6) 0.0562(3) Uani 1 1 d . . .
Br4 Br 0.56689(8) -0.16965(7) 0.26639(5) 0.0538(2) Uani 1 1 d . . .
N11 N 0.4169(6) 0.2678(6) 0.4595(4) 0.0462(18) Uani 1 1 d . . .
H11 H 0.438(6) 0.200(6) 0.433(4) 0.055 Uiso 1 1 d . . .
N12 N 0.2350(6) 0.2894(6) 0.3591(5) 0.051(2) Uani 1 1 d . . .
H12A H 0.259(7) 0.219(6) 0.331(4) 0.062 Uiso 1 1 d . . .
H12B H 0.177(7) 0.329(7) 0.339(5) 0.062 Uiso 1 1 d . . .
C12 C 0.3116(7) 0.3238(7) 0.4309(5) 0.041(2) Uani 1 1 d . . .
C13 C 0.2920(7) 0.4180(7) 0.4802(5) 0.044(2) Uani 1 1 d . . .
C14 C 0.3788(7) 0.4473(6) 0.5518(5) 0.039(2) Uani 1 1 d . . .
H14 H 0.3662 0.5096 0.5835 0.047 Uiso 1 1 calc R . .
C15 C 0.4857(7) 0.3862(7) 0.5786(5) 0.040(2) Uani 1 1 d . . .
C16 C 0.5040(7) 0.2952(7) 0.5322(5) 0.048(2) Uani 1 1 d . . .
H16 H 0.5748 0.2523 0.5498 0.058 Uiso 1 1 calc R . .
Br13 Br 0.14351(8) 0.49453(8) 0.44250(6) 0.0614(3) Uani 1 1 d . . .
Br15 Br 0.61013(7) 0.42928(7) 0.67542(5) 0.0513(2) Uani 1 1 d . . .
N21 N 0.5886(6) 0.5568(6) 0.1673(4) 0.0403(17) Uani 1 1 d . . .
H21 H 0.657(6) 0.583(6) 0.192(4) 0.048 Uiso 1 1 d . . .
N22 N 0.6233(6) 0.3990(6) 0.2539(5) 0.049(2) Uani 1 1 d . . .
H22B H 0.692(7) 0.408(7) 0.275(5) 0.059 Uiso 1 1 d . . .
H22A H 0.595(7) 0.329(6) 0.259(5) 0.059 Uiso 1 1 d . . .
C22 C 0.5502(7) 0.4561(6) 0.1908(5) 0.0333(18) Uani 1 1 d . . .
C23 C 0.4339(6) 0.4210(6) 0.1434(5) 0.0381(19) Uani 1 1 d . . .
C24 C 0.3671(7) 0.4838(7) 0.0759(5) 0.042(2) Uani 1 1 d . . .
H24 H 0.2903 0.4594 0.0452 0.051 Uiso 1 1 calc R . .
C25 C 0.4149(7) 0.5841(7) 0.0536(5) 0.041(2) Uani 1 1 d . . .
C26 C 0.5254(7) 0.6219(7) 0.1003(5) 0.045(2) Uani 1 1 d . . .
H26 H 0.5572 0.6905 0.0869 0.054 Uiso 1 1 calc R . .
Br23 Br 0.37130(8) 0.28513(7) 0.17682(6) 0.0624(3) Uani 1 1 d . . .
Br25 Br 0.32877(9) 0.66538(9) -0.04341(5) 0.0682(3) Uani 1 1 d . . .

loop_
_atom_site_aniso_label
_atom_site_aniso_U_11
_atom_site_aniso_U_22
_atom_site_aniso_U_33
_atom_site_aniso_U_23
_atom_site_aniso_U_13
_atom_site_aniso_U_12
Cu 0.0400(6) 0.0388(6) 0.0442(6) -0.0010(5) 0.0135(5) -0.0011(5)
Br1 0.0432(5) 0.0449(5) 0.0449(5) -0.0050(4) 0.0105(4) -0.0024(4)
Br2 0.0458(5) 0.0542(5) 0.0425(5) 0.0074(4) 0.0130(4) 0.0022(4)
Br3 0.0438(5) 0.0582(6) 0.0727(6) -0.0115(5) 0.0266(5) -0.0088(5)
Br4 0.0591(6) 0.0382(5) 0.0590(6) -0.0057(5) 0.0093(5) 0.0010(4)
N11 0.042(4) 0.049(5) 0.048(5) -0.009(4) 0.014(4) 0.006(4)
N12 0.053(5) 0.052(5) 0.047(5) 0.002(4) 0.013(4) 0.009(4)
C12 0.030(5) 0.060(6) 0.031(5) 0.002(5) 0.004(4) -0.010(4)
C13 0.044(5) 0.047(5) 0.041(5) 0.006(4) 0.014(4) 0.007(4)
C14 0.056(5) 0.030(5) 0.035(5) -0.002(4) 0.019(4) 0.000(4)
C15 0.047(5) 0.037(5) 0.038(5) 0.002(4) 0.017(4) 0.003(4)
C16 0.044(5) 0.058(6) 0.042(5) -0.003(5) 0.010(4) 0.002(5)
Br13 0.0551(6) 0.0660(6) 0.0608(6) 0.0056(5) 0.0136(5) 0.0202(5)
Br15 0.0506(5) 0.0576(6) 0.0431(5) -0.0028(4) 0.0095(4) -0.0042(4)
N21 0.034(4) 0.039(4) 0.046(5) -0.002(4) 0.009(4) -0.008(3)
N22 0.043(5) 0.038(4) 0.063(5) 0.007(4) 0.012(4) 0.002(4)
C22 0.036(5) 0.023(4) 0.043(5) 0.006(4) 0.017(4) 0.008(4)
C23 0.028(4) 0.040(5) 0.052(5) -0.009(4) 0.020(4) -0.004(4)
C24 0.031(4) 0.052(5) 0.039(5) -0.006(4) 0.003(4) 0.007(4)
C25 0.054(6) 0.038(5) 0.031(5) -0.002(4) 0.013(4) 0.011(4)
C26 0.059(6) 0.034(5) 0.045(5) 0.000(4) 0.020(5) 0.002(4)
Br23 0.0507(6) 0.0417(5) 0.0989(8) 0.0027(5) 0.0282(5) -0.0069(4)
Br25 0.0875(7) 0.0752(7) 0.0416(5) 0.0087(5) 0.0185(5) 0.0397(6)

loop_
_atom_type_symbol
_atom_type_description
_atom_type_scat_dispersion_real
_atom_type_scat_dispersion_imag
_atom_type_scat_source
C C 0.0033 0.0016 'International Tables Vol C Tables 4.2.6.8 and 6.1.1.4'
H H 0.0000 0.0000 'International Tables Vol C Tables 4.2.6.8 and 6.1.1.4'
N N 0.0061 0.0033 'International Tables Vol C Tables 4.2.6.8 and 6.1.1.4'
Cu Cu 0.3201 1.2651 'International Tables Vol C Tables 4.2.6.8 and 6.1.1.4'
Br Br -0.2901 2.4595 'International Tables Vol C Tables 4.2.6.8 and 6.1.1.4'

loop_
_geom_angle_atom_site_label_1
_geom_angle_atom_site_label_2
_geom_angle_atom_site_label_3
_geom_angle
_geom_angle_site_symmetry_1
_geom_angle_site_symmetry_3
_geom_angle_publ_flag
Br4 Cu Br2 95.75(4) . . ?
Br4 Cu Br3 97.19(5) . . ?
Br2 Cu Br3 141.92(5) . . ?
Br4 Cu Br1 142.19(5) . . ?
Br2 Cu Br1 95.42(4) . . ?
Br3 Cu Br1 95.91(4) . . ?
C12 N11 C16 124.1(7) . . ?
N12 C12 N11 118.3(8) . . ?
N12 C12 C13 124.8(8) . . ?
N11 C12 C13 116.9(7) . . ?
C14 C13 C12 119.5(7) . . ?
C14 C13 Br13 123.1(6) . . ?
C12 C13 Br13 117.3(6) . . ?
C13 C14 C15 121.2(7) . . ?
C16 C15 C14 119.4(7) . . ?
C16 C15 Br15 118.7(6) . . ?
C14 C15 Br15 121.9(6) . . ?
C15 C16 N11 118.9(8) . . ?
C22 N21 C26 124.8(7) . . ?
N22 C22 N21 118.4(7) . . ?
N22 C22 C23 125.9(7) . . ?
N21 C22 C23 115.7(7) . . ?
C24 C23 C22 121.4(7) . . ?
C24 C23 Br23 120.8(6) . . ?
C22 C23 Br23 117.8(6) . . ?
C23 C24 C25 119.4(7) . . ?
C26 C25 C24 120.2(7) . . ?
C26 C25 Br25 120.0(6) . . ?
C24 C25 Br25 119.7(6) . . ?
C25 C26 N21 118.4(7) . . ?

loop_
_geom_bond_atom_site_label_1
_geom_bond_atom_site_label_2
_geom_bond_distance
_geom_bond_site_symmetry_2
_geom_bond_publ_flag
Cu Br4 2.3606(12) . ?
Cu Br2 2.4022(12) . ?
Cu Br3 2.4058(12) . ?
Cu Br1 2.4112(12) . ?
N11 C12 1.340(9) . ?
N11 C16 1.361(9) . ?
N12 C12 1.319(9) . ?
C12 C13 1.422(10) . ?
C13 C14 1.353(9) . ?
C13 Br13 1.872(7) . ?
C14 C15 1.382(10) . ?
C15 C16 1.359(10) . ?
C15 Br15 1.881(8) . ?
N21 C22 1.347(8) . ?
N21 C26 1.363(9) . ?
N22 C22 1.315(9) . ?
C22 C23 1.406(9) . ?
C23 C24 1.368(9) . ?
C23 Br23 1.884(7) . ?
C24 C25 1.384(10) . ?
C25 C26 1.359(10) . ?
C25 Br25 1.877(7) . ?

loop_
_geom_hbond_atom_site_label_D
_geom_hbond_atom_site_label_H
_geom_hbond_atom_site_label_A
_geom_hbond_distance_DH
_geom_hbond_distance_HA
_geom_hbond_distance_DA
_geom_hbond_angle_DHA
_geom_hbond_site_symmetry_A
N11 H11 Br3 0.96(7) 2.53(7) 3.406(7) 151(6) .
N11 H11 Br1 0.96(7) 2.86(7) 3.483(7) 123(5) .
N12 H12A Br3 1.02(7) 2.60(7) 3.536(7) 152(6) .
N12 H12B Br13 0.80(7) 2.67(8) 3.091(8) 114(7) .
N12 H12B Br4 0.80(7) 2.85(8) 3.536(7) 145(7) 2
N21 H21 Br2 0.83(7) 2.59(7) 3.353(6) 154(7) 2_655
N21 H21 Br1 0.83(7) 3.07(7) 3.612(6) 125(6) 2_655
N22 H22B Br2 0.77(7) 2.81(8) 3.419(7) 138(8) 2_655
N22 H22A Br23 0.89(7) 2.60(7) 3.116(7) 118(6) .
N22 H22A Br1 0.89(7) 2.82(7) 3.455(7) 129(6) .
N22 H22A Br2 0.89(7) 3.12(7) 3.762(7) 131(6) .

loop_
_geom_torsion_atom_site_label_1
_geom_torsion_atom_site_label_2
_geom_torsion_atom_site_label_3
_geom_torsion_atom_site_label_4
_geom_torsion
_geom_torsion_site_symmetry_1
_geom_torsion_site_symmetry_2
_geom_torsion_site_symmetry_3
_geom_torsion_site_symmetry_4
_geom_torsion_publ_flag
C16 N11 C12 N12 179.4(7) . . . . ?
C16 N11 C12 C13 0.5(11) . . . . ?
N12 C12 C13 C14 -178.2(8) . . . . ?
N11 C12 C13 C14 0.6(11) . . . . ?
N12 C12 C13 Br13 2.8(10) . . . . ?
N11 C12 C13 Br13 -178.4(5) . . . . ?
C12 C13 C14 C15 -0.9(11) . . . . ?
Br13 C13 C14 C15 178.1(5) . . . . ?
C13 C14 C15 C16 0.0(11) . . . . ?
C13 C14 C15 Br15 177.4(6) . . . . ?
C14 C15 C16 N11 1.1(11) . . . . ?
Br15 C15 C16 N11 -176.3(6) . . . . ?
C12 N11 C16 C15 -1.4(12) . . . . ?
C26 N21 C22 N22 176.3(7) . . . . ?
C26 N21 C22 C23 -2.9(10) . . . . ?
N22 C22 C23 C24 -176.6(8) . . . . ?
N21 C22 C23 C24 2.5(10) . . . . ?
N22 C22 C23 Br23 4.3(10) . . . . ?
N21 C22 C23 Br23 -176.6(5) . . . . ?
C22 C23 C24 C25 0.0(11) . . . . ?
Br23 C23 C24 C25 179.1(5) . . . . ?
C23 C24 C25 C26 -2.4(11) . . . . ?
C23 C24 C25 Br25 175.7(5) . . . . ?
C24 C25 C26 N21 2.1(11) . . . . ?
Br25 C25 C26 N21 -176.0(5) . . . . ?
C22 N21 C26 C25 0.7(11) . . . . ?
